data_7045642
loop_
_publ_author_name
'Nguyen, Minh Tho'
'Gabidullin, Bulat'
'Nikonov, Georgii I.'

_publ_section_title
;
 Neutral and anionic zinc compounds supported by a bis(imino)phenyl NCN
 ligand.
;
_journal_issue 13
_journal_name_full 'Dalton transactions (Cambridge, England : 2003)'
_journal_page_first 4607
_journal_page_last 4612
_journal_paper_doi 10.1039/c8dt00149a
_journal_volume 47
_journal_year 2018
_chemical_formula_sum 'C48 H69 Cl2 Li N2 O4 Zn'
_chemical_formula_weight 881.26
_space_group_crystal_system orthorhombic
_space_group_IT_number 62
_space_group_name_Hall '-P 2ac 2n'
_space_group_name_H-M_alt 'P n m a'
_symmetry_space_group_name_Hall '-P 2ac 2n'
_symmetry_space_group_name_H-M 'P n m a'
_atom_sites_solution_hydrogens geom
_audit_creation_method SHELXL-2014/7
_audit_update_record
;
2017-10-27 deposited with the CCDC.
2018-02-15 downloaded from the CCDC.
;
_cell_angle_alpha 90
_cell_angle_beta 90
_cell_angle_gamma 90
_cell_formula_units_Z 4
_cell_length_a 21.774(3)
_cell_length_b 21.338(3)
_cell_length_c 10.5392(13)
_cell_measurement_reflns_used 9585
_cell_measurement_temperature 200(2)
_cell_measurement_theta_max 23.56
_cell_measurement_theta_min 2.67
_cell_volume 4896.7(11)
_computing_cell_refinement 'APEX II (Bruker, 2009)'
_computing_data_collection 'APEX II (Bruker, 2009)'
_computing_data_reduction 'SAINT (Bruker)'
_computing_molecular_graphics 'Mercury (Macrae et al., 2008)'
_computing_publication_material 'CIFTAB (Sheldrick, 1997)'
_computing_structure_refinement 'SHELXL-2014/7 (Sheldrick, 2014)'
_computing_structure_solution 'XT (Sheldrick, 2014)'
_diffrn_ambient_temperature 200(2)
_diffrn_measured_fraction_theta_full 1.000
_diffrn_measured_fraction_theta_max 0.996
_diffrn_measurement_device_type 'Bruker APEX-II CCD'
_diffrn_measurement_method '\f and \w scans'
_diffrn_radiation_type MoK\a
_diffrn_radiation_wavelength 0.71073
_diffrn_reflns_av_R_equivalents 0.0590
_diffrn_reflns_av_unetI/netI 0.0245
_diffrn_reflns_Laue_measured_fraction_full 1.000
_diffrn_reflns_Laue_measured_fraction_max 0.996
_diffrn_reflns_limit_h_max 29
_diffrn_reflns_limit_h_min -28
_diffrn_reflns_limit_k_max 27
_diffrn_reflns_limit_k_min -28
_diffrn_reflns_limit_l_max 14
_diffrn_reflns_limit_l_min -14
_diffrn_reflns_number 81417
_diffrn_reflns_point_group_measured_fraction_full 1.000
_diffrn_reflns_point_group_measured_fraction_max 0.996
_diffrn_reflns_theta_full 25.242
_diffrn_reflns_theta_max 28.383
_diffrn_reflns_theta_min 1.871
_exptl_absorpt_coefficient_mu 0.652
_exptl_absorpt_correction_T_max 0.7457
_exptl_absorpt_correction_T_min 0.6470
_exptl_absorpt_correction_type multi-scan
_exptl_absorpt_process_details 'SADABS, Bruker (2003)'
_exptl_crystal_colour colorless
_exptl_crystal_density_diffrn 1.195
_exptl_crystal_description block
_exptl_crystal_F_000 1880
_exptl_crystal_size_max 0.753
_exptl_crystal_size_mid 0.737
_exptl_crystal_size_min 0.504
_refine_diff_density_max 0.477
_refine_diff_density_min -0.655
_refine_diff_density_rms 0.049
_refine_ls_extinction_method none
_refine_ls_goodness_of_fit_ref 1.028
_refine_ls_hydrogen_treatment constr
_refine_ls_matrix_type full
_refine_ls_number_parameters 439
_refine_ls_number_reflns 6269
_refine_ls_number_restraints 418
_refine_ls_restrained_S_all 1.062
_refine_ls_R_factor_all 0.0911
_refine_ls_R_factor_gt 0.0539
_refine_ls_shift/su_max 0.001
_refine_ls_shift/su_mean 0.000
_refine_ls_structure_factor_coef Fsqd
_refine_ls_weighting_details 'w=1/[\s^2^(Fo^2^)+(0.0782P)^2^+2.9971P] where P=(Fo^2^+2Fc^2^)/3'
_refine_ls_weighting_scheme calc
_refine_ls_wR_factor_gt 0.1413
_refine_ls_wR_factor_ref 0.1718
_reflns_Friedel_coverage 0.000
_reflns_number_gt 4001
_reflns_number_total 6269
_reflns_threshold_expression 'I > 2\s(I)'
_cod_data_source_file c8dt00149a2.cif
_cod_data_source_block shelx_CCDC1
_cod_depositor_comments 'Adding full bibliography for 7045641--7045644.cif.'
_cod_database_code 7045642
_shelx_shelxl_version_number 2014/7
_shelx_space_group_comment
;
The symmetry employed for this shelxl refinement is uniquely defined
by the following loop, which should always be used as a source of
symmetry information in preference to the above space-group names.
They are only intended as comments.
;
_shelx_estimated_absorpt_t_min 0.639
_shelx_estimated_absorpt_t_max 0.735

loop_
_space_group_symop_operation_xyz
'x, y, z'
'-x+1/2, -y, z+1/2'
'-x, y+1/2, -z'
'x+1/2, -y+1/2, -z+1/2'
'-x, -y, -z'
'x-1/2, y, -z-1/2'
'x, -y-1/2, z'
'-x-1/2, y-1/2, z-1/2'

loop_
_atom_site_label
_atom_site_type_symbol
_atom_site_fract_x
_atom_site_fract_y
_atom_site_fract_z
_atom_site_U_iso_or_equiv
_atom_site_adp_type
_atom_site_occupancy
_atom_site_site_symmetry_order
_atom_site_calc_flag
_atom_site_refinement_flags_posn
_atom_site_refinement_flags_adp
_atom_site_refinement_flags_occupancy
_atom_site_disorder_assembly
_atom_site_disorder_group
Zn1 Zn 0.58724(2) 0.7500 0.16390(4) 0.06074(18) Uani 1 2 d S T P . .
Cl1 Cl 0.68883(5) 0.7500 0.21113(12) 0.0717(3) Uani 1 2 d S T P . .
C1 C 0.55437(11) 0.86527(12) -0.0106(2) 0.0490(6) Uani 1 1 d . . . . .
H1A H 0.5440 0.9032 -0.0525 0.059 Uiso 1 1 calc R U . . .
N1 N 0.57755(8) 0.86779(9) 0.0990(2) 0.0441(4) Uani 1 1 d . . . . .
Cl2 Cl 0.52835(6) 0.7500 0.33909(10) 0.0745(3) Uani 1 2 d S T P . .
C2 C 0.54297(11) 0.80578(12) -0.0752(2) 0.0493(6) Uani 1 1 d . . . . .
C3 C 0.55552(15) 0.7500 -0.0112(3) 0.0452(7) Uani 1 2 d S T P . .
C4 C 0.51867(15) 0.80560(15) -0.1975(3) 0.0674(8) Uani 1 1 d . . . . .
H4A H 0.5098 0.8442 -0.2386 0.081 Uiso 1 1 calc R U . . .
C5 C 0.5075(2) 0.7500 -0.2592(4) 0.0744(12) Uani 1 2 d S T P . .
H5A H 0.4922 0.7500 -0.3437 0.089 Uiso 1 2 calc R U P . .
C6 C 0.58570(11) 0.92725(11) 0.1578(2) 0.0468(5) Uani 1 1 d . . . . .
C7 C 0.53629(12) 0.95403(12) 0.2237(3) 0.0553(6) Uani 1 1 d . . . . .
C8 C 0.54576(15) 1.01208(14) 0.2797(3) 0.0722(8) Uani 1 1 d . . . . .
H8A H 0.5128 1.0315 0.3237 0.087 Uiso 1 1 calc R U . . .
C9 C 0.60125(17) 1.04231(15) 0.2735(4) 0.0827(10) Uani 1 1 d . . . . .
H9A H 0.6062 1.0824 0.3113 0.099 Uiso 1 1 calc R U . . .
C10 C 0.64945(15) 1.01440(15) 0.2124(4) 0.0724(8) Uani 1 1 d . . . . .
H10A H 0.6880 1.0352 0.2100 0.087 Uiso 1 1 calc R U . . .
C11 C 0.64351(12) 0.95608(13) 0.1536(3) 0.0557(6) Uani 1 1 d . . . . .
C12 C 0.69751(12) 0.92510(15) 0.0892(3) 0.0633(7) Uani 1 1 d . . . . .
H12A H 0.6860 0.8805 0.0720 0.076 Uiso 1 1 calc R U . . .
C13 C 0.75510(16) 0.9245(2) 0.1713(4) 0.1006(13) Uani 1 1 d . . . . .
H13A H 0.7459 0.9044 0.2527 0.151 Uiso 1 1 calc R U . . .
H13B H 0.7876 0.9011 0.1278 0.151 Uiso 1 1 calc R U . . .
H13C H 0.7688 0.9676 0.1862 0.151 Uiso 1 1 calc R U . . .
C14 C 0.71060(19) 0.9558(2) -0.0364(4) 0.1081(14) Uani 1 1 d . . . . .
H14A H 0.7457 0.9351 -0.0768 0.162 Uiso 1 1 calc R U . . .
H14B H 0.6745 0.9521 -0.0914 0.162 Uiso 1 1 calc R U . . .
H14C H 0.7201 1.0002 -0.0229 0.162 Uiso 1 1 calc R U . . .
C15 C 0.47502(12) 0.92148(13) 0.2345(3) 0.0612(7) Uani 1 1 d . . . . .
H15A H 0.4805 0.8775 0.2040 0.073 Uiso 1 1 calc R U . . .
C16 C 0.45177(17) 0.91835(19) 0.3718(4) 0.0907(11) Uani 1 1 d . . . . .
H16A H 0.4120 0.8969 0.3739 0.136 Uiso 1 1 calc R U . . .
H16B H 0.4814 0.8952 0.4239 0.136 Uiso 1 1 calc R U . . .
H16C H 0.4471 0.9609 0.4052 0.136 Uiso 1 1 calc R U . . .
C17 C 0.42764(15) 0.95257(18) 0.1493(4) 0.0878(11) Uani 1 1 d . . . . .
H17A H 0.3882 0.9308 0.1578 0.132 Uiso 1 1 calc R U . . .
H17B H 0.4227 0.9965 0.1744 0.132 Uiso 1 1 calc R U . . .
H17C H 0.4414 0.9505 0.0609 0.132 Uiso 1 1 calc R U . . .
O1 O 0.7849(3) 0.7500 0.8091(6) 0.1525(19) Uani 1 2 d DS TU P . .
C20 C 0.7877(10) 0.7012(10) 0.899(2) 0.118(6) Uani 0.25 1 d D U P A -1
H20A H 0.7742 0.6603 0.8645 0.142 Uiso 0.25 1 calc R U P A -1
H20B H 0.7650 0.7110 0.9781 0.142 Uiso 0.25 1 calc R U P A -1
C21 C 0.8577(10) 0.7057(11) 0.915(3) 0.122(6) Uani 0.25 1 d D U P A -1
H21A H 0.8733 0.6773 0.9820 0.146 Uiso 0.25 1 calc R U P A -1
H21B H 0.8799 0.6980 0.8347 0.146 Uiso 0.25 1 calc R U P A -1
C22 C 0.8602(14) 0.7741(11) 0.955(3) 0.127(9) Uani 0.25 1 d D U P A -1
H22A H 0.9017 0.7920 0.9420 0.152 Uiso 0.25 1 calc R U P A -1
H22B H 0.8484 0.7793 1.0452 0.152 Uiso 0.25 1 calc R U P A -1
C23 C 0.8126(12) 0.8049(9) 0.866(2) 0.119(6) Uani 0.25 1 d D U P A -1
H23A H 0.7822 0.8300 0.9136 0.142 Uiso 0.25 1 calc R U P A -1
H23B H 0.8327 0.8317 0.8013 0.142 Uiso 0.25 1 calc R U P A -1
C20' C 0.7587(7) 0.7712(9) 0.9175(13) 0.106(6) Uani 0.25 1 d D U P A -2
H20C H 0.7314 0.7393 0.9558 0.127 Uiso 0.25 1 calc R U P A -2
H20D H 0.7351 0.8102 0.9028 0.127 Uiso 0.25 1 calc R U P A -2
C21' C 0.8144(8) 0.7827(11) 0.9978(19) 0.123(6) Uani 0.25 1 d D U P A -2
H21C H 0.8034 0.7893 1.0880 0.148 Uiso 0.25 1 calc R U P A -2
H21D H 0.8385 0.8190 0.9668 0.148 Uiso 0.25 1 calc R U P A -2
C22' C 0.8477(14) 0.7219(15) 0.978(2) 0.128(8) Uani 0.25 1 d D U P A -2
H22C H 0.8265 0.6865 1.0198 0.153 Uiso 0.25 1 calc R U P A -2
H22D H 0.8908 0.7241 1.0079 0.153 Uiso 0.25 1 calc R U P A -2
C23' C 0.8437(10) 0.7179(13) 0.8323(17) 0.137(7) Uani 0.25 1 d D U P A -2
H23C H 0.8783 0.7399 0.7910 0.165 Uiso 0.25 1 calc R U P A -2
H23D H 0.8425 0.6738 0.8028 0.165 Uiso 0.25 1 calc R U P A -2
O2 O 0.8274(5) 0.7582(8) 0.5320(8) 0.080(3) Uani 0.25 1 d D U P A -1
C24 C 0.8322(12) 0.8055(8) 0.4341(18) 0.088(6) Uani 0.25 1 d D U P A -1
H24A H 0.8465 0.8458 0.4704 0.105 Uiso 0.25 1 calc R U P A -1
H24B H 0.7920 0.8123 0.3926 0.105 Uiso 0.25 1 calc R U P A -1
C25 C 0.8784(17) 0.7804(12) 0.341(3) 0.096(7) Uani 0.25 1 d D U P A -1
H25A H 0.8699 0.7956 0.2537 0.115 Uiso 0.25 1 calc R U P A -1
H25B H 0.9208 0.7923 0.3647 0.115 Uiso 0.25 1 calc R U P A -1
C26 C 0.8691(14) 0.7111(12) 0.350(2) 0.087(5) Uani 0.25 1 d D U P A -1
H26A H 0.9051 0.6877 0.3177 0.105 Uiso 0.25 1 calc R U P A -1
H26B H 0.8317 0.6975 0.3044 0.105 Uiso 0.25 1 calc R U P A -1
C27 C 0.8621(9) 0.7038(8) 0.4923(18) 0.084(4) Uani 0.25 1 d D U P A -1
H27A H 0.8398 0.6647 0.5130 0.100 Uiso 0.25 1 calc R U P A -1
H27B H 0.9028 0.7028 0.5343 0.100 Uiso 0.25 1 calc R U P A -1
O2' O 0.7962(3) 0.7577(11) 0.4498(12) 0.094(4) Uani 0.25 1 d D U P B -2
C24' C 0.8401(9) 0.7809(12) 0.350(2) 0.138(7) Uani 0.25 1 d D U P B -2
H24C H 0.8393 0.7541 0.2733 0.165 Uiso 0.25 1 calc R U P B -2
H24D H 0.8316 0.8249 0.3260 0.165 Uiso 0.25 1 calc R U P B -2
C25' C 0.8979(7) 0.7750(11) 0.419(3) 0.140(8) Uani 0.25 1 d D U P B -2
H25C H 0.9064 0.8131 0.4694 0.168 Uiso 0.25 1 calc R U P B -2
H25D H 0.9325 0.7678 0.3595 0.168 Uiso 0.25 1 calc R U P B -2
C26' C 0.8880(8) 0.7189(11) 0.503(3) 0.148(9) Uani 0.25 1 d D U P B -2
H26C H 0.9173 0.6851 0.4817 0.178 Uiso 0.25 1 calc R U P B -2
H26D H 0.8939 0.7305 0.5934 0.178 Uiso 0.25 1 calc R U P B -2
C27' C 0.8243(9) 0.6978(10) 0.481(3) 0.130(8) Uani 0.25 1 d D U P B -2
H27C H 0.8216 0.6676 0.4103 0.156 Uiso 0.25 1 calc R U P B -2
H27D H 0.8060 0.6791 0.5586 0.156 Uiso 0.25 1 calc R U P B -2
O3 O 0.7042(4) 0.8208(3) 0.5939(9) 0.105(2) Uani 0.5 1 d D U P A 1
C28 C 0.6560(8) 0.8374(8) 0.6594(15) 0.234(9) Uani 0.5 1 d D U P A 1
H28A H 0.6690 0.8510 0.7451 0.281 Uiso 0.5 1 calc R U P A 1
H28B H 0.6283 0.8010 0.6691 0.281 Uiso 0.5 1 calc R U P A 1
C29 C 0.6227(8) 0.8887(9) 0.5974(18) 0.204(9) Uani 0.5 1 d D U P A 1
H29A H 0.5790 0.8775 0.5847 0.245 Uiso 0.5 1 calc R U P A 1
H29B H 0.6249 0.9274 0.6489 0.245 Uiso 0.5 1 calc R U P A 1
C30 C 0.6523(8) 0.8970(10) 0.4805(18) 0.190(8) Uani 0.5 1 d D U P A 1
H30A H 0.6581 0.9421 0.4623 0.228 Uiso 0.5 1 calc R U P A 1
H30B H 0.6278 0.8781 0.4110 0.228 Uiso 0.5 1 calc R U P A 1
C31 C 0.7114(7) 0.8655(8) 0.4922(15) 0.169(6) Uani 0.5 1 d D U P A 1
O3' O 0.6761(3) 0.8231(3) 0.5047(6) 0.109(2) Uani 0.5 1 d D U P B 2
C28' C 0.7001(9) 0.8447(9) 0.6219(14) 0.173(7) Uani 0.5 1 d D U P B 2
H28C H 0.7437 0.8571 0.6135 0.208 Uiso 0.5 1 calc R U P B 2
H28D H 0.6964 0.8123 0.6888 0.208 Uiso 0.5 1 calc R U P B 2
C29' C 0.6611(7) 0.8991(8) 0.6496(12) 0.164(5) Uani 0.5 1 d D U P B 2
H29C H 0.6369 0.8914 0.7276 0.197 Uiso 0.5 1 calc R U P B 2
H29D H 0.6869 0.9367 0.6635 0.197 Uiso 0.5 1 calc R U P B 2
C30' C 0.6206(9) 0.9092(9) 0.5440(16) 0.181(7) Uani 0.5 1 d D U P B 2
H30C H 0.5771 0.9063 0.5709 0.217 Uiso 0.5 1 calc R U P B 2
H30D H 0.6277 0.9510 0.5055 0.217 Uiso 0.5 1 calc R U P B 2
C31' C 0.6345(7) 0.8635(6) 0.4619(12) 0.142(6) Uani 0.5 1 d D U P B 2
H31A H 0.5965 0.8403 0.4408 0.170 Uiso 0.5 1 calc R U P B 2
H31B H 0.6501 0.8827 0.3827 0.170 Uiso 0.5 1 calc R U P B 2
Li1 Li 0.7544(7) 0.7500 0.6330(16) 0.073(4) Uiso 0.5 2 d S . P A 1
Li2 Li 0.7093(7) 0.7500 0.4247(14) 0.067(3) Uiso 0.5 2 d S . P B 2

loop_
_atom_site_aniso_label
_atom_site_aniso_U_11
_atom_site_aniso_U_22
_atom_site_aniso_U_33
_atom_site_aniso_U_23
_atom_site_aniso_U_13
_atom_site_aniso_U_12
Zn1 0.0485(3) 0.0882(4) 0.0455(3) 0.000 -0.00500(18) 0.000
Cl1 0.0493(5) 0.0835(7) 0.0824(7) 0.000 -0.0146(5) 0.000
C1 0.0503(13) 0.0411(13) 0.0557(14) 0.0113(11) -0.0014(11) 0.0022(10)
N1 0.0393(9) 0.0383(10) 0.0549(12) 0.0032(9) 0.0002(9) 0.0007(8)
Cl2 0.0748(7) 0.0938(8) 0.0549(6) 0.000 0.0110(5) 0.000
C2 0.0484(12) 0.0497(14) 0.0499(13) 0.0037(11) -0.0038(10) 0.0015(11)
C3 0.0431(17) 0.0460(19) 0.0464(18) 0.000 0.0016(14) 0.000
C4 0.080(2) 0.0646(18) 0.0579(16) 0.0107(14) -0.0139(14) 0.0045(15)
C5 0.095(3) 0.075(3) 0.052(2) 0.000 -0.027(2) 0.000
C6 0.0476(12) 0.0378(12) 0.0550(14) 0.0049(10) -0.0033(10) 0.0032(10)
C7 0.0534(14) 0.0414(13) 0.0712(17) 0.0031(12) 0.0049(12) 0.0081(11)
C8 0.0708(19) 0.0528(16) 0.093(2) -0.0136(16) 0.0098(17) 0.0087(14)
C9 0.092(2) 0.0490(17) 0.107(3) -0.0186(18) -0.006(2) -0.0034(16)
C10 0.0638(18) 0.0545(17) 0.099(2) -0.0054(17) -0.0080(17) -0.0138(14)
C11 0.0483(14) 0.0509(15) 0.0678(17) 0.0038(13) -0.0038(12) -0.0028(11)
C12 0.0444(14) 0.0641(18) 0.081(2) 0.0000(15) -0.0009(13) -0.0063(12)
C13 0.0589(19) 0.129(4) 0.114(3) -0.003(3) -0.0152(19) 0.013(2)
C14 0.086(2) 0.147(4) 0.091(3) 0.023(3) 0.021(2) 0.025(3)
C15 0.0475(14) 0.0487(15) 0.087(2) 0.0004(14) 0.0104(13) 0.0062(11)
C16 0.076(2) 0.092(3) 0.105(3) 0.010(2) 0.030(2) 0.0042(19)
C17 0.0584(18) 0.080(2) 0.125(3) 0.017(2) -0.0053(19) 0.0030(17)
O1 0.150(4) 0.175(5) 0.132(4) 0.000 -0.008(3) 0.000
C20 0.116(11) 0.115(9) 0.123(13) 0.011(9) -0.003(9) -0.019(7)
C21 0.125(10) 0.114(11) 0.127(15) -0.008(9) -0.004(9) -0.011(7)
C22 0.131(13) 0.108(12) 0.142(17) -0.009(9) -0.011(12) -0.015(8)
C23 0.125(13) 0.119(8) 0.112(13) -0.005(7) 0.014(10) -0.002(7)
C20' 0.105(8) 0.133(15) 0.079(7) -0.001(7) 0.007(6) 0.000(7)
C21' 0.103(10) 0.165(13) 0.102(9) -0.024(8) 0.009(8) 0.004(8)
C22' 0.128(14) 0.168(16) 0.088(10) -0.001(8) 0.010(9) 0.025(10)
C23' 0.135(10) 0.190(17) 0.086(9) -0.016(9) -0.001(8) 0.056(11)
O2 0.089(6) 0.070(9) 0.080(5) 0.021(6) 0.028(4) 0.015(7)
C24 0.114(14) 0.062(7) 0.087(8) 0.028(6) 0.047(9) 0.028(7)
C25 0.100(14) 0.081(8) 0.105(9) 0.007(8) 0.044(9) 0.013(8)
C26 0.070(11) 0.079(7) 0.113(9) 0.007(7) 0.033(7) 0.011(8)
C27 0.066(9) 0.074(8) 0.111(8) 0.011(6) 0.020(7) 0.005(7)
O2' 0.048(3) 0.089(10) 0.144(8) -0.027(8) -0.013(4) -0.004(6)
C24' 0.070(8) 0.151(16) 0.193(13) 0.025(11) -0.001(8) -0.011(8)
C25' 0.058(7) 0.156(15) 0.205(19) 0.046(12) 0.004(8) -0.020(7)
C26' 0.064(8) 0.163(14) 0.22(2) 0.058(13) 0.003(9) -0.005(8)
C27' 0.053(8) 0.124(11) 0.21(2) 0.022(11) 0.029(9) 0.010(8)
O3 0.123(5) 0.083(4) 0.111(6) 0.003(4) 0.027(5) 0.035(3)
C28 0.235(11) 0.245(13) 0.223(11) 0.150(10) 0.137(10) 0.183(11)
C29 0.179(11) 0.211(13) 0.223(13) 0.132(11) 0.084(10) 0.145(11)
C30 0.176(11) 0.187(14) 0.207(12) 0.115(11) 0.049(9) 0.075(10)
C31 0.174(9) 0.164(10) 0.171(10) 0.075(9) 0.041(8) 0.067(8)
O3' 0.157(6) 0.103(4) 0.067(3) -0.025(3) -0.045(4) 0.049(4)
C28' 0.190(12) 0.239(13) 0.091(7) -0.051(8) -0.065(8) 0.069(10)
C29' 0.185(11) 0.184(11) 0.123(8) -0.068(8) -0.013(7) 0.006(9)
C30' 0.215(13) 0.176(10) 0.153(9) -0.057(8) -0.034(9) 0.081(11)
C31' 0.181(11) 0.127(8) 0.118(7) -0.022(6) -0.056(8) 0.067(8)

loop_
_atom_type_symbol
_atom_type_description
_atom_type_scat_dispersion_real
_atom_type_scat_dispersion_imag
_atom_type_scat_source
C C 0.0033 0.0016 'International Tables Vol C Tables 4.2.6.8 and 6.1.1.4'
H H 0.0000 0.0000 'International Tables Vol C Tables 4.2.6.8 and 6.1.1.4'
N N 0.0061 0.0033 'International Tables Vol C Tables 4.2.6.8 and 6.1.1.4'
O O 0.0106 0.0060 'International Tables Vol C Tables 4.2.6.8 and 6.1.1.4'
Cl Cl 0.1484 0.1585 'International Tables Vol C Tables 4.2.6.8 and 6.1.1.4'
Zn Zn 0.2839 1.4301 'International Tables Vol C Tables 4.2.6.8 and 6.1.1.4'
Li Li -0.0003 0.0001 'International Tables Vol C Tables 4.2.6.8 and 6.1.1.4'

loop_
_geom_angle_atom_site_label_1
_geom_angle_atom_site_label_2
_geom_angle_atom_site_label_3
_geom_angle
_geom_angle_site_symmetry_1
_geom_angle_site_symmetry_3
C3 Zn1 Cl2 124.70(10) . .
C3 Zn1 Cl1 123.21(10) . .
Cl2 Zn1 Cl1 112.10(5) . .
Zn1 Cl1 Li2 113.9(4) . .
N1 C1 C2 122.1(2) . .
N1 C1 H1A 119.0 . .
C2 C1 H1A 119.0 . .
C1 N1 C6 119.1(2) . .
C4 C2 C3 121.3(3) . .
C4 C2 C1 119.8(2) . .
C3 C2 C1 118.9(2) . .
C2 C3 C2 117.1(3) . 7_575
C2 C3 Zn1 121.43(16) . .
C2 C3 Zn1 121.43(16) 7_575 .
C5 C4 C2 120.5(3) . .
C5 C4 H4A 119.8 . .
C2 C4 H4A 119.8 . .
C4 C5 C4 119.3(4) 7_575 .
C4 C5 H5A 120.3 7_575 .
C4 C5 H5A 120.3 . .
C11 C6 C7 121.7(2) . .
C11 C6 N1 119.3(2) . .
C7 C6 N1 118.9(2) . .
C8 C7 C6 117.4(3) . .
C8 C7 C15 120.7(3) . .
C6 C7 C15 121.9(2) . .
C9 C8 C7 122.0(3) . .
C9 C8 H8A 119.0 . .
C7 C8 H8A 119.0 . .
C10 C9 C8 119.6(3) . .
C10 C9 H9A 120.2 . .
C8 C9 H9A 120.2 . .
C9 C10 C11 121.7(3) . .
C9 C10 H10A 119.1 . .
C11 C10 H10A 119.1 . .
C10 C11 C6 117.4(3) . .
C10 C11 C12 121.2(3) . .
C6 C11 C12 121.4(2) . .
C14 C12 C11 110.6(3) . .
C14 C12 C13 110.3(3) . .
C11 C12 C13 112.9(3) . .
C14 C12 H12A 107.6 . .
C11 C12 H12A 107.6 . .
C13 C12 H12A 107.6 . .
C12 C13 H13A 109.5 . .
C12 C13 H13B 109.5 . .
H13A C13 H13B 109.5 . .
C12 C13 H13C 109.5 . .
H13A C13 H13C 109.5 . .
H13B C13 H13C 109.5 . .
C12 C14 H14A 109.5 . .
C12 C14 H14B 109.5 . .
H14A C14 H14B 109.5 . .
C12 C14 H14C 109.5 . .
H14A C14 H14C 109.5 . .
H14B C14 H14C 109.5 . .
C7 C15 C17 110.8(2) . .
C7 C15 C16 112.6(3) . .
C17 C15 C16 110.6(3) . .
C7 C15 H15A 107.6 . .
C17 C15 H15A 107.6 . .
C16 C15 H15A 107.6 . .
C15 C16 H16A 109.5 . .
C15 C16 H16B 109.5 . .
H16A C16 H16B 109.5 . .
C15 C16 H16C 109.5 . .
H16A C16 H16C 109.5 . .
H16B C16 H16C 109.5 . .
C15 C17 H17A 109.5 . .
C15 C17 H17B 109.5 . .
H17A C17 H17B 109.5 . .
C15 C17 H17C 109.5 . .
H17A C17 H17C 109.5 . .
H17B C17 H17C 109.5 . .
C20 O1 C23 107.6(14) . .
C20' O1 C23' 112.5(10) . .
C20 O1 Li1 130.4(11) . .
C23 O1 Li1 122.0(10) . .
O1 C20 C21 94.0(15) . .
O1 C20 H20A 112.9 . .
C21 C20 H20A 112.9 . .
O1 C20 H20B 112.9 . .
C21 C20 H20B 112.9 . .
H20A C20 H20B 110.3 . .
C22 C21 C20 97.2(17) . .
C22 C21 H21A 112.3 . .
C20 C21 H21A 112.3 . .
C22 C21 H21B 112.3 . .
C20 C21 H21B 112.3 . .
H21A C21 H21B 109.9 . .
C21 C22 C23 102.4(16) . .
C21 C22 H22A 111.3 . .
C23 C22 H22A 111.3 . .
C21 C22 H22B 111.3 . .
C23 C22 H22B 111.3 . .
H22A C22 H22B 109.2 . .
O1 C23 C22 100.8(13) . .
O1 C23 H23A 111.6 . .
C22 C23 H23A 111.6 . .
O1 C23 H23B 111.6 . .
C22 C23 H23B 111.6 . .
H23A C23 H23B 109.4 . .
O1 C20' C21' 100.9(12) . .
O1 C20' H20C 111.6 . .
C21' C20' H20C 111.6 . .
O1 C20' H20D 111.6 . .
C21' C20' H20D 111.6 . .
H20C C20' H20D 109.4 . .
C20' C21' C22' 99.8(15) . .
C20' C21' H21C 111.8 . .
C22' C21' H21C 111.8 . .
C20' C21' H21D 111.8 . .
C22' C21' H21D 111.8 . .
H21C C21' H21D 109.5 . .
C21' C22' C23' 99.2(15) . .
C21' C22' H22C 111.9 . .
C23' C22' H22C 111.9 . .
C21' C22' H22D 111.9 . .
C23' C22' H22D 111.9 . .
H22C C22' H22D 109.6 . .
O1 C23' C22' 100.9(13) . .
O1 C23' H23C 111.6 . .
C22' C23' H23C 111.6 . .
O1 C23' H23D 111.6 . .
C22' C23' H23D 111.6 . .
H23C C23' H23D 109.4 . .
C27 O2 C24 108.4(9) . .
C27 O2 Li1 121.3(12) . .
C24 O2 Li1 121.2(13) . .
O2 C24 C25 105.4(13) . .
O2 C24 H24A 110.7 . .
C25 C24 H24A 110.7 . .
O2 C24 H24B 110.7 . .
C25 C24 H24B 110.7 . .
H24A C24 H24B 108.8 . .
C26 C25 C24 102.6(18) . .
C26 C25 H25A 111.3 . .
C24 C25 H25A 111.3 . .
C26 C25 H25B 111.3 . .
C24 C25 H25B 111.3 . .
H25A C25 H25B 109.2 . .
C25 C26 C27 100.5(18) . .
C25 C26 H26A 111.7 . .
C27 C26 H26A 111.7 . .
C25 C26 H26B 111.7 . .
C27 C26 H26B 111.7 . .
H26A C26 H26B 109.4 . .
O2 C27 C26 104.8(12) . .
O2 C27 H27A 110.8 . .
C26 C27 H27A 110.8 . .
O2 C27 H27B 110.8 . .
C26 C27 H27B 110.8 . .
H27A C27 H27B 108.9 . .
C27' O2' C24' 100.4(15) . .
C27' O2' Li2 111.8(14) . .
C24' O2' Li2 124.0(11) . .
C25' C24' O2' 100.0(14) . .
C25' C24' H24C 111.8 . .
O2' C24' H24C 111.8 . .
C25' C24' H24D 111.8 . .
O2' C24' H24D 111.8 . .
H24C C24' H24D 109.5 . .
C24' C25' C26' 103.8(14) . .
C24' C25' H25C 111.0 . .
C26' C25' H25C 111.0 . .
C24' C25' H25D 111.0 . .
C26' C25' H25D 111.0 . .
H25C C25' H25D 109.0 . .
C27' C26' C25' 106.5(15) . .
C27' C26' H26C 110.4 . .
C25' C26' H26C 110.4 . .
C27' C26' H26D 110.4 . .
C25' C26' H26D 110.4 . .
H26C C26' H26D 108.6 . .
O2' C27' C26' 99.4(14) . .
O2' C27' H27C 111.9 . .
C26' C27' H27C 111.9 . .
O2' C27' H27D 111.9 . .
C26' C27' H27D 111.9 . .
H27C C27' H27D 109.6 . .
C28 O3 C31 107.4(8) . .
C28 O3 Li1 124.2(8) . .
C31 O3 Li1 128.4(8) . .
O3 C28 C29 111.4(9) . .
O3 C28 H28A 109.3 . .
C29 C28 H28A 109.3 . .
O3 C28 H28B 109.3 . .
C29 C28 H28B 109.3 . .
H28A C28 H28B 108.0 . .
C30 C29 C28 105.0(10) . .
C30 C29 H29A 110.8 . .
C28 C29 H29A 110.8 . .
C30 C29 H29B 110.8 . .
C28 C29 H29B 110.8 . .
H29A C29 H29B 108.8 . .
C29 C30 C31 105.9(11) . .
C29 C30 H30A 110.6 . .
C31 C30 H30A 110.6 . .
C29 C30 H30B 110.6 . .
C31 C30 H30B 110.6 . .
H30A C30 H30B 108.7 . .
O3 C31 C30 105.7(10) . .
C31' O3' C28' 109.7(9) . .
C31' O3' Li2 129.5(7) . .
C28' O3' Li2 120.6(9) . .
O3' C28' C29' 102.5(9) . .
O3' C28' H28C 111.3 . .
C29' C28' H28C 111.3 . .
O3' C28' H28D 111.3 . .
C29' C28' H28D 111.3 . .
H28C C28' H28D 109.2 . .
C30' C29' C28' 108.6(9) . .
C30' C29' H29C 110.0 . .
C28' C29' H29C 110.0 . .
C30' C29' H29D 110.0 . .
C28' C29' H29D 110.0 . .
H29C C29' H29D 108.3 . .
C31' C30' C29' 104.6(10) . .
C31' C30' H30C 110.8 . .
C29' C30' H30C 110.8 . .
C31' C30' H30D 110.8 . .
C29' C30' H30D 110.8 . .
H30C C30' H30D 108.9 . .
O3' C31' C30' 114.1(9) . .
O3' C31' H31A 108.7 . .
C30' C31' H31A 108.7 . .
O3' C31' H31B 108.7 . .
C30' C31' H31B 108.7 . .
H31A C31' H31B 107.6 . .
O3 Li1 O3 104.6(10) 7_575 .
O3 Li1 O2 115.2(8) 7_575 .
O3 Li1 O2 106.4(7) . .
O3 Li1 O1 113.3(6) 7_575 .
O3 Li1 O1 113.3(6) . .
O2 Li1 O1 104.1(8) . .
O3' Li2 O3' 109.1(9) . 7_575
O3' Li2 O2' 104.0(8) . .
O3' Li2 O2' 112.5(9) 7_575 .
O3' Li2 Cl1 111.0(5) . .
O3' Li2 Cl1 111.0(5) 7_575 .
O2' Li2 Cl1 109.1(8) . .

loop_
_geom_bond_atom_site_label_1
_geom_bond_atom_site_label_2
_geom_bond_distance
_geom_bond_site_symmetry_2
Zn1 C3 1.971(3) .
Zn1 Cl2 2.2480(12) .
Zn1 Cl1 2.2674(11) .
Cl1 Li2 2.294(15) .
C1 N1 1.262(3) .
C1 C2 1.461(4) .
C1 H1A 0.9500 .
N1 C6 1.423(3) .
C2 C4 1.394(4) .
C2 C3 1.395(3) .
C3 C2 1.395(3) 7_575
C4 C5 1.375(4) .
C4 H4A 0.9500 .
C5 C4 1.375(4) 7_575
C5 H5A 0.9500 .
C6 C11 1.402(4) .
C6 C7 1.402(3) .
C7 C8 1.388(4) .
C7 C15 1.508(4) .
C8 C9 1.371(4) .
C8 H8A 0.9500 .
C9 C10 1.368(5) .
C9 H9A 0.9500 .
C10 C11 1.396(4) .
C10 H10A 0.9500 .
C11 C12 1.510(4) .
C12 C14 1.505(5) .
C12 C13 1.523(4) .
C12 H12A 1.0000 .
C13 H13A 0.9800 .
C13 H13B 0.9800 .
C13 H13C 0.9800 .
C14 H14A 0.9800 .
C14 H14B 0.9800 .
C14 H14C 0.9800 .
C15 C17 1.520(4) .
C15 C16 1.534(5) .
C15 H15A 1.0000 .
C16 H16A 0.9800 .
C16 H16B 0.9800 .
C16 H16C 0.9800 .
C17 H17A 0.9800 .
C17 H17B 0.9800 .
C17 H17C 0.9800 .
O1 C20' 1.355(13) .
O1 C20 1.410(16) .
O1 C23 1.446(16) .
O1 C23' 1.472(15) .
O1 Li1 1.971(17) .
C20 C21 1.537(18) .
C20 H20A 0.9900 .
C20 H20B 0.9900 .
C21 C22 1.520(18) .
C21 H21A 0.9900 .
C21 H21B 0.9900 .
C22 C23 1.545(18) .
C22 H22A 0.9900 .
C22 H22B 0.9900 .
C23 H23A 0.9900 .
C23 H23B 0.9900 .
C20' C21' 1.500(17) .
C20' H20C 0.9900 .
C20' H20D 0.9900 .
C21' C22' 1.502(18) .
C21' H21C 0.9900 .
C21' H21D 0.9900 .
C22' C23' 1.540(18) .
C22' H22C 0.9900 .
C22' H22D 0.9900 .
C23' H23C 0.9900 .
C23' H23D 0.9900 .
O2 C27 1.447(16) .
O2 C24 1.447(15) .
O2 Li1 1.921(19) .
C24 C25 1.507(17) .
C24 H24A 0.9900 .
C24 H24B 0.9900 .
C25 C26 1.495(16) .
C25 H25A 0.9900 .
C25 H25B 0.9900 .
C26 C27 1.514(18) .
C26 H26A 0.9900 .
C26 H26B 0.9900 .
C27 H27A 0.9900 .
C27 H27B 0.9900 .
O2' C27' 1.456(18) .
O2' C24' 1.504(17) .
O2' Li2 1.917(17) .
C24' C25' 1.457(17) .
C24' H24C 0.9900 .
C24' H24D 0.9900 .
C25' C26' 1.509(17) .
C25' H25C 0.9900 .
C25' H25D 0.9900 .
C26' C27' 1.475(17) .
C26' H26C 0.9900 .
C26' H26D 0.9900 .
C27' H27C 0.9900 .
C27' H27D 0.9900 .
O3 C28 1.306(11) .
O3 C31 1.444(12) .
O3 Li1 1.909(12) .
C28 C29 1.466(12) .
C28 H28A 0.9900 .
C28 H28B 0.9900 .
C29 C30 1.402(16) .
C29 H29A 0.9900 .
C29 H29B 0.9900 .
C30 C31 1.458(14) .
C30 H30A 0.9900 .
C30 H30B 0.9900 .
O3' C31' 1.328(10) .
O3' C28' 1.418(12) .
O3' Li2 1.916(10) .
C28' C29' 1.468(15) .
C28' H28C 0.9900 .
C28' H28D 0.9900 .
C29' C30' 1.437(14) .
C29' H29C 0.9900 .
C29' H29D 0.9900 .
C30' C31' 1.339(13) .
C30' H30C 0.9900 .
C30' H30D 0.9900 .
C31' H31A 0.9900 .
C31' H31B 0.9900 .
Li1 O3 1.909(12) 7_575
Li2 O3' 1.916(10) 7_575

loop_
_geom_hbond_atom_site_label_D
_geom_hbond_atom_site_label_H
_geom_hbond_atom_site_label_A
_geom_hbond_distance_DH
_geom_hbond_distance_HA
_geom_hbond_distance_DA
_geom_hbond_angle_DHA
_geom_hbond_site_symmetry_A
C20' H20C Cl1 0.99 2.86 3.478(15) 121.6 1_556
C21' H21C Cl1 0.99 2.93 3.61(2) 126.0 1_556
C25' H25D Cl2 0.99 2.98 3.97(3) 174.4 6_656
C31' H31A Cl2 0.99 2.66 3.589(15) 157.0 .
C20' H20C Cl1 0.99 2.86 3.478(15) 121.6 1_556
C21' H21C Cl1 0.99 2.93 3.61(2) 126.0 1_556
C25' H25D Cl2 0.99 2.98 3.97(3) 174.4 6_656
C31' H31A Cl2 0.99 2.66 3.589(15) 157.0 .

loop_
_geom_torsion_atom_site_label_1
_geom_torsion_atom_site_label_2
_geom_torsion_atom_site_label_3
_geom_torsion_atom_site_label_4
_geom_torsion
_geom_torsion_site_symmetry_4
C2 C1 N1 C6 -178.1(2) .
N1 C1 C2 C4 -178.4(3) .
N1 C1 C2 C3 3.0(4) .
C4 C2 C3 C2 0.3(5) 7_575
C1 C2 C3 C2 178.86(18) 7_575
C4 C2 C3 Zn1 -177.9(2) .
C1 C2 C3 Zn1 0.7(4) .
C3 C2 C4 C5 -1.2(5) .
C1 C2 C4 C5 -179.8(3) .
C2 C4 C5 C4 2.1(7) 7_575
C1 N1 C6 C11 -98.4(3) .
C1 N1 C6 C7 84.7(3) .
C11 C6 C7 C8 3.2(4) .
N1 C6 C7 C8 -179.9(3) .
C11 C6 C7 C15 -176.5(3) .
N1 C6 C7 C15 0.3(4) .
C6 C7 C8 C9 -1.0(5) .
C15 C7 C8 C9 178.8(3) .
C7 C8 C9 C10 -1.2(6) .
C8 C9 C10 C11 1.3(6) .
C9 C10 C11 C6 0.9(5) .
C9 C10 C11 C12 -178.5(3) .
C7 C6 C11 C10 -3.2(4) .
N1 C6 C11 C10 180.0(3) .
C7 C6 C11 C12 176.2(3) .
N1 C6 C11 C12 -0.6(4) .
C10 C11 C12 C14 -75.7(4) .
C6 C11 C12 C14 104.9(4) .
C10 C11 C12 C13 48.5(4) .
C6 C11 C12 C13 -130.9(3) .
C8 C7 C15 C17 74.3(4) .
C6 C7 C15 C17 -106.0(3) .
C8 C7 C15 C16 -50.2(4) .
C6 C7 C15 C16 129.6(3) .
C23 O1 C20 C21 -56(2) .
Li1 O1 C20 C21 121.1(15) .
O1 C20 C21 C22 58(3) .
C20 C21 C22 C23 -41(3) .
C20 O1 C23 C22 30(3) .
Li1 O1 C23 C22 -147.1(18) .
C21 C22 C23 O1 9(3) .
C23' O1 C20' C21' 29(2) .
O1 C20' C21' C22' -48.4(18) .
C20' C21' C22' C23' 48(2) .
C20' O1 C23' C22' 1(3) .
C21' C22' C23' O1 -31(3) .
C27 O2 C24 C25 -7(3) .
Li1 O2 C24 C25 -155(2) .
O2 C24 C25 C26 31(4) .
C24 C25 C26 C27 -42(4) .
C24 O2 C27 C26 -19(3) .
Li1 O2 C27 C26 127.9(16) .
C25 C26 C27 O2 38(3) .
C27' O2' C24' C25' -53(3) .
Li2 O2' C24' C25' -178.3(17) .
O2' C24' C25' C26' 33(3) .
C24' C25' C26' C27' -2(3) .
C24' O2' C27' C26' 50(2) .
Li2 O2' C27' C26' -176.2(17) .
C25' C26' C27' O2' -30(3) .
C31 O3 C28 C29 8(3) .
Li1 O3 C28 C29 -172.9(17) .
O3 C28 C29 C30 6(3) .
C28 C29 C30 C31 -17(3) .
C28 O3 C31 C30 -18(2) .
Li1 O3 C31 C30 162.5(14) .
C29 C30 C31 O3 22(3) .
C31' O3' C28' C29' 7(2) .
Li2 O3' C28' C29' -178.4(11) .
O3' C28' C29' C30' -5(2) .
C28' C29' C30' C31' 1(3) .
C28' O3' C31' C30' -7(3) .
Li2 O3' C31' C30' 178.8(16) .
C29' C30' C31' O3' 4(3) .
